data_1571494
loop_
_publ_author_name
'Hashimoto, Shu'
'Okuno, Tsunehisa'

_publ_section_title
;
 4-(1H-2,3-Dihydronaphtho[1,8-de][1,3,2]diazaborinin-2-yl)-1-ethylpyridin-1-ium
 iodide
;
_journal_coeditor_code BX4026
_journal_issue 4
_journal_name_full IUCrData
_journal_paper_doi 10.1107/S2414314624003626
_journal_volume 9
_journal_year 2024
_chemical_formula_iupac 'C17 H17 B N3 + , I-'
_chemical_formula_moiety 'I, C17 H17 B N3'
_chemical_formula_sum 'C17 H17 B I N3'
_chemical_formula_weight 401.04
_chemical_name_common 4-EtPyBdanI
_chemical_name_systematic
'1-Ethyl-4-(1<i>H</i>-naphtho[1,8-<i>de</i>][1,3,2]diazaborinin-2(3<i>H</i>)-yl)pyridin-1-ium iodide'
_space_group_crystal_system triclinic
_space_group_IT_number 2
_space_group_name_Hall '-P 1'
_space_group_name_H-M_alt 'P -1'
_atom_sites_solution_hydrogens mixed
_atom_sites_solution_primary dual
_audit_creation_method
;
Olex2 1.3
(compiled 2020.11.12 svn.r5f609507 for OlexSys, GUI svn.r6408)
;
_cell_angle_alpha 89.715(2)
_cell_angle_beta 79.711(3)
_cell_angle_gamma 89.598(2)
_cell_formula_units_Z 2
_cell_length_a 7.0800(3)
_cell_length_b 10.6304(3)
_cell_length_c 11.0650(3)
_cell_measurement_reflns_used 7826
_cell_measurement_temperature 293(2)
_cell_measurement_theta_max 31.4310
_cell_measurement_theta_min 3.8180
_cell_volume 819.37(5)
_computing_cell_refinement
;
CrysAlisPro 1.171.40.84a (Rigaku OD, 2020)
;
_computing_data_collection
;
CrysAlisPro 1.171.40.84a (Rigaku OD, 2020)
;
_computing_data_reduction
;
CrysAlisPro 1.171.40.84a (Rigaku OD, 2020)
;
_computing_molecular_graphics
;
Olex2 1.3 (Dolomanov <i>et al.</i>,  2009)
;
_computing_publication_material
;
Olex2 1.3 (Dolomanov <i>et al.</i>,  2009)
;
_computing_structure_refinement
;
<i>SHELXL2014/7</i> (Sheldrick, 2015b)
;
_computing_structure_solution
;
<i>SHELXT2014/4</i> (Sheldrick, 2015a)
;
_diffrn_ambient_temperature 293(2)
_diffrn_detector 'Hybrid Pixel Array Detector'
_diffrn_detector_area_resol_mean 10.0000
_diffrn_measured_fraction_theta_full 0.987
_diffrn_measured_fraction_theta_max 0.802
_diffrn_measurement_device 'four-circle diffractometer'
_diffrn_measurement_device_type 'XtaLAB AFC10 (RCD3): fixed-\c single'
_diffrn_measurement_method '\w scans'
_diffrn_radiation_monochromator mirror
_diffrn_radiation_probe x-ray
_diffrn_radiation_type 'Mo K\a'
_diffrn_radiation_wavelength 0.71073
_diffrn_reflns_av_R_equivalents 0.0161
_diffrn_reflns_av_unetI/netI 0.0171
_diffrn_reflns_limit_h_max 10
_diffrn_reflns_limit_h_min -7
_diffrn_reflns_limit_k_max 14
_diffrn_reflns_limit_k_min -14
_diffrn_reflns_limit_l_max 15
_diffrn_reflns_limit_l_min -15
_diffrn_reflns_number 12190
_diffrn_reflns_theta_full 27.500
_diffrn_reflns_theta_max 31.565
_diffrn_reflns_theta_min 3.699
_diffrn_source 'Rotating-anode X-ray tube'
_exptl_absorpt_coefficient_mu 1.953
_exptl_absorpt_correction_T_max 1.00000
_exptl_absorpt_correction_T_min 0.94201
_exptl_absorpt_correction_type multi-scan
_exptl_absorpt_process_details
;
(CrysAlisPro; Rigaku OD, 2020)
;
_exptl_crystal_colour 'clear red'
_exptl_crystal_density_diffrn 1.626
_exptl_crystal_description plate
_exptl_crystal_F_000 396
_exptl_crystal_size_max 0.1
_exptl_crystal_size_mid 0.05
_exptl_crystal_size_min 0.03
_refine_diff_density_max 0.778
_refine_diff_density_min -0.287
_refine_ls_extinction_method none
_refine_ls_goodness_of_fit_ref 1.074
_refine_ls_hydrogen_treatment mixed
_refine_ls_matrix_type full
_refine_ls_number_parameters 208
_refine_ls_number_reflns 4404
_refine_ls_number_restraints 0
_refine_ls_restrained_S_all 1.074
_refine_ls_R_factor_all 0.0226
_refine_ls_R_factor_gt 0.0200
_refine_ls_shift/su_max 0.004
_refine_ls_shift/su_mean 0.000
_refine_ls_structure_factor_coef Fsqd
_refine_ls_weighting_details 'w=1/[\s^2^(Fo^2^)+(0.0288P)^2^+0.2552P] where P=(Fo^2^+2Fc^2^)/3'
_refine_ls_weighting_scheme calc
_refine_ls_wR_factor_gt 0.0513
_refine_ls_wR_factor_ref 0.0521
_reflns_number_gt 4088
_reflns_number_total 4404
_reflns_threshold_expression 'I > 2\s(I)'
_cod_data_source_file bx4026.cif
_cod_data_source_block I
_cod_database_code 1571494
_shelx_space_group_comment
;
The symmetry employed for this shelxl refinement is uniquely defined
by the following loop, which should always be used as a source of
symmetry information in preference to the above space-group names.
They are only intended as comments.
;

loop_
_space_group_symop_operation_xyz
'x, y, z'
'-x, -y, -z'

loop_
_atom_site_type_symbol
_atom_site_label
_atom_site_fract_x
_atom_site_fract_y
_atom_site_fract_z
_atom_site_U_iso_or_equiv
_atom_site_adp_type
_atom_site_calc_flag
_atom_site_occupancy
_atom_site_disorder_assembly
_atom_site_disorder_group
I I1 0.41685(2) 0.80629(2) 0.76854(2) 0.03537(5) Uani d 1 . .
N N1 0.38277(16) 0.22734(11) 0.80569(10) 0.0189(2) Uani d 1 . .
N N2 0.22902(17) 0.60900(11) 0.53955(11) 0.0206(2) Uani d 1 . .
N N3 0.24819(18) 0.43530(12) 0.39835(11) 0.0220(2) Uani d 1 . .
C C6 0.19028(19) 0.69330(13) 0.45019(12) 0.0202(2) Uani d 1 . .
C C4 0.3287(2) 0.25792(13) 0.60271(13) 0.0221(3) Uani d 1 . .
H H3 0.3186 0.2239 0.5269 0.026 Uiso calc 1 . .
C C3 0.30663(18) 0.38741(12) 0.62082(12) 0.0181(2) Uani d 1 . .
C C2 0.3276(2) 0.43318(13) 0.73619(13) 0.0217(3) Uani d 1 . .
H H2 0.3151 0.5189 0.7522 0.026 Uiso calc 1 . .
C C1 0.3666(2) 0.35186(13) 0.82613(13) 0.0219(3) Uani d 1 . .
H H1 0.3820 0.3835 0.9019 0.026 Uiso calc 1 . .
C C5 0.3656(2) 0.17955(13) 0.69587(13) 0.0222(3) Uani d 1 . .
H H4 0.3785 0.0934 0.6826 0.027 Uiso calc 1 . .
C C16 0.4153(2) 0.14270(14) 0.90731(13) 0.0233(3) Uani d 1 . .
H H13 0.4977 0.1841 0.9559 0.028 Uiso calc 1 . .
H H14 0.4801 0.0667 0.8733 0.028 Uiso calc 1 . .
C C15 0.18123(18) 0.64498(13) 0.33129(12) 0.0197(2) Uani d 1 . .
C C14 0.2089(2) 0.51456(14) 0.30483(13) 0.0218(3) Uani d 1 . .
C C7 0.1655(2) 0.82045(14) 0.47347(14) 0.0267(3) Uani d 1 . .
H H6 0.1693 0.8515 0.5514 0.032 Uiso calc 1 . .
C C10 0.14939(19) 0.73002(14) 0.23651(13) 0.0232(3) Uani d 1 . .
C C11 0.1474(2) 0.68118(17) 0.11772(14) 0.0292(3) Uani d 1 . .
H H9 0.1297 0.7353 0.0543 0.035 Uiso calc 1 . .
C C9 0.1257(2) 0.85948(15) 0.26407(14) 0.0275(3) Uani d 1 . .
H H8 0.1040 0.9157 0.2033 0.033 Uiso calc 1 . .
C C8 0.1343(2) 0.90312(15) 0.37892(16) 0.0299(3) Uani d 1 . .
H H7 0.1193 0.9888 0.3949 0.036 Uiso calc 1 . .
C C13 0.2006(2) 0.47006(16) 0.18876(14) 0.0296(3) Uani d 1 . .
H H11 0.2143 0.3845 0.1721 0.035 Uiso calc 1 . .
C C12 0.1712(2) 0.55533(18) 0.09582(14) 0.0327(3) Uani d 1 . .
H H10 0.1680 0.5250 0.0175 0.039 Uiso calc 1 . .
C C17 0.2286(2) 0.10846(19) 0.98868(17) 0.0362(4) Uani d 1 . .
H H17 0.1531 0.0588 0.9431 0.054 Uiso calc 1 . .
H H15 0.1592 0.1838 1.0168 0.054 Uiso calc 1 . .
H H16 0.2543 0.0610 1.0580 0.054 Uiso calc 1 . .
B B1 0.2602(2) 0.47939(14) 0.51714(14) 0.0189(3) Uani d 1 . .
H H5 0.246(3) 0.639(2) 0.604(2) 0.035(6) Uiso d 1 . .
H H12 0.280(3) 0.365(2) 0.373(2) 0.035(5) Uiso d 1 . .

loop_
_atom_site_aniso_label
_atom_site_aniso_U_11
_atom_site_aniso_U_22
_atom_site_aniso_U_33
_atom_site_aniso_U_12
_atom_site_aniso_U_13
_atom_site_aniso_U_23
I1 0.06050(9) 0.01998(6) 0.02905(6) 0.00500(4) -0.01733(5) -0.00322(4)
N1 0.0171(5) 0.0176(5) 0.0217(5) 0.0001(4) -0.0027(4) 0.0065(4)
N2 0.0239(6) 0.0190(5) 0.0187(5) 0.0031(4) -0.0037(4) 0.0041(4)
N3 0.0252(6) 0.0176(5) 0.0238(6) 0.0014(4) -0.0063(4) 0.0032(4)
C6 0.0177(6) 0.0196(6) 0.0224(6) 0.0025(5) -0.0016(5) 0.0066(5)
C4 0.0259(7) 0.0191(6) 0.0216(6) -0.0010(5) -0.0053(5) 0.0034(5)
C3 0.0148(6) 0.0175(6) 0.0210(6) -0.0001(4) -0.0007(4) 0.0056(4)
C2 0.0251(7) 0.0160(6) 0.0232(6) 0.0015(5) -0.0028(5) 0.0037(5)
C1 0.0261(7) 0.0186(6) 0.0210(6) 0.0018(5) -0.0041(5) 0.0019(5)
C5 0.0256(7) 0.0148(6) 0.0264(6) 0.0002(5) -0.0049(5) 0.0035(5)
C16 0.0238(7) 0.0212(6) 0.0259(7) 0.0008(5) -0.0076(5) 0.0099(5)
C15 0.0146(6) 0.0225(6) 0.0210(6) 0.0010(5) -0.0008(4) 0.0067(5)
C14 0.0187(6) 0.0241(7) 0.0225(6) 0.0007(5) -0.0041(5) 0.0047(5)
C7 0.0313(8) 0.0207(6) 0.0281(7) 0.0047(5) -0.0056(6) 0.0039(5)
C10 0.0152(6) 0.0293(7) 0.0242(6) 0.0017(5) -0.0012(5) 0.0107(5)
C11 0.0222(7) 0.0418(9) 0.0233(7) 0.0048(6) -0.0037(5) 0.0107(6)
C9 0.0224(7) 0.0278(7) 0.0309(7) 0.0028(6) -0.0012(5) 0.0154(6)
C8 0.0304(8) 0.0211(7) 0.0372(8) 0.0047(6) -0.0041(6) 0.0097(6)
C13 0.0326(8) 0.0308(8) 0.0270(7) 0.0049(6) -0.0100(6) -0.0013(6)
C12 0.0317(8) 0.0459(10) 0.0218(7) 0.0072(7) -0.0084(6) 0.0005(6)
C17 0.0270(8) 0.0448(10) 0.0364(8) -0.0022(7) -0.0053(6) 0.0246(7)
B1 0.0158(6) 0.0184(6) 0.0221(7) -0.0008(5) -0.0026(5) 0.0060(5)

loop_
_atom_type_symbol
_atom_type_description
_atom_type_scat_dispersion_real
_atom_type_scat_dispersion_imag
_atom_type_scat_source
C C 0.0033 0.0016 'International Tables Vol C Tables 4.2.6.8 and 6.1.1.4'
H H 0.0000 0.0000 'International Tables Vol C Tables 4.2.6.8 and 6.1.1.4'
I I -0.4742 1.8119 'International Tables Vol C Tables 4.2.6.8 and 6.1.1.4'
N N 0.0061 0.0033 'International Tables Vol C Tables 4.2.6.8 and 6.1.1.4'
B B 0.0013 0.0007 'International Tables Vol C Tables 4.2.6.8 and 6.1.1.4'

loop_
_geom_angle_atom_site_label_1
_geom_angle_atom_site_label_2
_geom_angle_atom_site_label_3
_geom_angle_site_symmetry_1
_geom_angle_site_symmetry_3
_geom_angle
_geom_angle_publ_flag
C1 N1 C5 . . 120.68(11) ?
C1 N1 C16 . . 118.97(12) ?
C5 N1 C16 . . 120.33(12) ?
C6 N2 B1 . . 122.92(12) ?
C6 N2 H5 . . 116.8(16) ?
B1 N2 H5 . . 119.9(16) ?
C14 N3 B1 . . 122.71(13) ?
C14 N3 H12 . . 112.2(16) ?
B1 N3 H12 . . 124.4(16) ?
N2 C6 C15 . . 117.93(12) ?
C7 C6 N2 . . 121.80(13) ?
C7 C6 C15 . . 120.25(12) ?
C3 C4 H3 . . 119.5 ?
C5 C4 H3 . . 119.5 ?
C5 C4 C3 . . 120.92(13) ?
C4 C3 C2 . . 116.81(12) ?
C4 C3 B1 . . 122.23(12) ?
C2 C3 B1 . . 120.96(12) ?
C3 C2 H2 . . 119.8 ?
C1 C2 C3 . . 120.39(13) ?
C1 C2 H2 . . 119.8 ?
N1 C1 C2 . . 120.87(13) ?
N1 C1 H1 . . 119.6 ?
C2 C1 H1 . . 119.6 ?
N1 C5 C4 . . 120.31(13) ?
N1 C5 H4 . . 119.8 ?
C4 C5 H4 . . 119.8 ?
N1 C16 H13 . . 109.4 ?
N1 C16 H14 . . 109.4 ?
N1 C16 C17 . . 111.19(12) ?
H13 C16 H14 . . 108.0 ?
C17 C16 H13 . . 109.4 ?
C17 C16 H14 . . 109.4 ?
C6 C15 C10 . . 119.13(13) ?
C14 C15 C6 . . 121.19(12) ?
C14 C15 C10 . . 119.66(13) ?
N3 C14 C15 . . 117.96(13) ?
C13 C14 N3 . . 121.88(14) ?
C13 C14 C15 . . 120.15(13) ?
C6 C7 H6 . . 120.0 ?
C6 C7 C8 . . 119.91(15) ?
C8 C7 H6 . . 120.0 ?
C11 C10 C15 . . 118.47(14) ?
C9 C10 C15 . . 118.79(14) ?
C9 C10 C11 . . 122.73(13) ?
C10 C11 H9 . . 119.8 ?
C12 C11 C10 . . 120.44(14) ?
C12 C11 H9 . . 119.8 ?
C10 C9 H8 . . 119.6 ?
C8 C9 C10 . . 120.85(13) ?
C8 C9 H8 . . 119.6 ?
C7 C8 H7 . . 119.5 ?
C9 C8 C7 . . 121.07(15) ?
C9 C8 H7 . . 119.5 ?
C14 C13 H11 . . 120.2 ?
C14 C13 C12 . . 119.51(15) ?
C12 C13 H11 . . 120.2 ?
C11 C12 C13 . . 121.73(15) ?
C11 C12 H10 . . 119.1 ?
C13 C12 H10 . . 119.1 ?
C16 C17 H17 . . 109.5 ?
C16 C17 H15 . . 109.5 ?
C16 C17 H16 . . 109.5 ?
H17 C17 H15 . . 109.5 ?
H17 C17 H16 . . 109.5 ?
H15 C17 H16 . . 109.5 ?
N2 B1 N3 . . 117.28(12) ?
N2 B1 C3 . . 121.20(12) ?
N3 B1 C3 . . 121.51(12) ?

loop_
_geom_bond_atom_site_label_1
_geom_bond_atom_site_label_2
_geom_bond_site_symmetry_2
_geom_bond_distance
_geom_bond_publ_flag
N1 C1 . 1.3446(18) ?
N1 C5 . 1.3452(19) ?
N1 C16 . 1.4855(16) ?
N2 C6 . 1.3930(16) ?
N2 B1 . 1.4100(19) ?
N2 H5 . 0.81(2) ?
N3 C14 . 1.3961(17) ?
N3 B1 . 1.415(2) ?
N3 H12 . 0.81(2) ?
C6 C15 . 1.427(2) ?
C6 C7 . 1.381(2) ?
C4 H3 . 0.9300 ?
C4 C3 . 1.3957(19) ?
C4 C5 . 1.3816(18) ?
C3 C2 . 1.4012(19) ?
C3 B1 . 1.5808(19) ?
C2 H2 . 0.9300 ?
C2 C1 . 1.3786(18) ?
C1 H1 . 0.9300 ?
C5 H4 . 0.9300 ?
C16 H13 . 0.9700 ?
C16 H14 . 0.9700 ?
C16 C17 . 1.506(2) ?
C15 C14 . 1.423(2) ?
C15 C10 . 1.4283(18) ?
C14 C13 . 1.382(2) ?
C7 H6 . 0.9300 ?
C7 C8 . 1.409(2) ?
C10 C11 . 1.418(2) ?
C10 C9 . 1.413(2) ?
C11 H9 . 0.9300 ?
C11 C12 . 1.365(3) ?
C9 H8 . 0.9300 ?
C9 C8 . 1.367(2) ?
C8 H7 . 0.9300 ?
C13 H11 . 0.9300 ?
C13 C12 . 1.410(2) ?
C12 H10 . 0.9300 ?
C17 H17 . 0.9600 ?
C17 H15 . 0.9600 ?
C17 H16 . 0.9600 ?

loop_
_geom_hbond_atom_site_label_D
_geom_hbond_atom_site_label_H
_geom_hbond_atom_site_label_A
_geom_hbond_site_symmetry_A
_geom_hbond_distance_DH
_geom_hbond_distance_HA
_geom_hbond_distance_DA
_geom_hbond_angle_DHA
_geom_hbond_publ_flag
N2 H5 I1 1_555 0.81(2) 2.96(2) 3.7260(13) 157.2(18) yes
C2 H2 I1 1_555 0.930 3.1572(2) 4.0483(14) 161.17(8) yes
N3 H12 I1 2_666 0.82(2) 3.02(2) 3.7453(12) 148.7(18) yes
C16 H14 I1 1_545 0.970 3.0728(2) 3.8981(15) 143.82(9) yes

loop_
_geom_torsion_atom_site_label_1
_geom_torsion_atom_site_label_2
_geom_torsion_atom_site_label_3
_geom_torsion_atom_site_label_4
_geom_torsion_site_symmetry_1
_geom_torsion_site_symmetry_2
_geom_torsion_site_symmetry_3
_geom_torsion_site_symmetry_4
_geom_torsion
_geom_torsion_publ_flag
N2 C6 C15 C14 . . . . 0.62(19) ?
N2 C6 C15 C10 . . . . -177.51(12) ?
N2 C6 C7 C8 . . . . 177.40(14) ?
N3 C14 C13 C12 . . . . -176.41(14) ?
C6 N2 B1 N3 . . . . -0.9(2) ?
C6 N2 B1 C3 . . . . 179.14(12) ?
C6 C15 C14 N3 . . . . -0.94(19) ?
C6 C15 C14 C13 . . . . -179.61(13) ?
C6 C15 C10 C11 . . . . 177.85(12) ?
C6 C15 C10 C9 . . . . -0.70(19) ?
C6 C7 C8 C9 . . . . 0.8(2) ?
C4 C3 C2 C1 . . . . -0.5(2) ?
C4 C3 B1 N2 . . . . 176.79(13) ?
C4 C3 B1 N3 . . . . -3.2(2) ?
C3 C4 C5 N1 . . . . -0.7(2) ?
C3 C2 C1 N1 . . . . -0.9(2) ?
C2 C3 B1 N2 . . . . -3.24(19) ?
C2 C3 B1 N3 . . . . 176.80(13) ?
C1 N1 C5 C4 . . . . -0.7(2) ?
C1 N1 C16 C17 . . . . 84.82(17) ?
C5 N1 C1 C2 . . . . 1.6(2) ?
C5 N1 C16 C17 . . . . -93.72(17) ?
C5 C4 C3 C2 . . . . 1.3(2) ?
C5 C4 C3 B1 . . . . -178.72(13) ?
C16 N1 C1 C2 . . . . -176.98(12) ?
C16 N1 C5 C4 . . . . 177.77(13) ?
C15 C6 C7 C8 . . . . -1.1(2) ?
C15 C14 C13 C12 . . . . 2.2(2) ?
C15 C10 C11 C12 . . . . 1.4(2) ?
C15 C10 C9 C8 . . . . 0.5(2) ?
C14 N3 B1 N2 . . . . 0.5(2) ?
C14 N3 B1 C3 . . . . -179.49(12) ?
C14 C15 C10 C11 . . . . -0.31(19) ?
C14 C15 C10 C9 . . . . -178.86(13) ?
C14 C13 C12 C11 . . . . -1.1(3) ?
C7 C6 C15 C14 . . . . 179.15(13) ?
C7 C6 C15 C10 . . . . 1.0(2) ?
C10 C15 C14 N3 . . . . 177.18(12) ?
C10 C15 C14 C13 . . . . -1.5(2) ?
C10 C11 C12 C13 . . . . -0.7(2) ?
C10 C9 C8 C7 . . . . -0.5(2) ?
C11 C10 C9 C8 . . . . -178.03(15) ?
C9 C10 C11 C12 . . . . 179.89(15) ?
B1 N2 C6 C15 . . . . 0.33(19) ?
B1 N2 C6 C7 . . . . -178.18(13) ?
B1 N3 C14 C15 . . . . 0.3(2) ?
B1 N3 C14 C13 . . . . 178.99(14) ?
B1 C3 C2 C1 . . . . 179.52(13) ?
